data_4127516
loop_
_publ_author_name
'Song, Fangyuan'
'Al-Ameed, Karrar'
'Schilling, Mauro'
'Fox, Thomas'
'Luber, Sandra'
'Patzke, Greta R.'

_publ_section_title
;
 Mechanistically Driven Control over Cubane Oxo Cluster Catalysts.
;
_journal_issue 22
_journal_name_full 'Journal of the American Chemical Society'
_journal_page_first 8846
_journal_page_last 8857
_journal_paper_doi 10.1021/jacs.9b01356
_journal_volume 141
_journal_year 2019
_chemical_formula_moiety 'C50 H47 Co4 N8 O15, Cl O3, 2.42(O)'
_chemical_formula_sum 'C50 H51.85 Cl Co4 N8 O20.42'
_chemical_formula_weight 1362.81
_space_group_crystal_system triclinic
_space_group_IT_number 2
_space_group_name_Hall '-P 1'
_space_group_name_H-M_alt 'P -1'
_symmetry_space_group_name_Hall '-P 1'
_symmetry_space_group_name_H-M 'P -1'
_atom_sites_solution_hydrogens mixed
_audit_creation_date 2019-01-16
_audit_creation_method
;
Olex2 1.2
(compiled 2018.05.29 svn.r3508 for OlexSys, GUI svn.r5506)
;
_cell_angle_alpha 90.0964(15)
_cell_angle_beta 105.6172(15)
_cell_angle_gamma 92.2521(14)
_cell_formula_units_Z 2
_cell_length_a 12.7097(2)
_cell_length_b 14.2447(3)
_cell_length_c 15.7479(3)
_cell_measurement_reflns_used 30773
_cell_measurement_temperature 160.00(10)
_cell_measurement_theta_max 28.2560
_cell_measurement_theta_min 2.3890
_cell_volume 2743.49(9)
_computing_cell_refinement 'CrysAlisPro 1.171.39.9b (Rigaku OD, 2015)'
_computing_data_collection 'CrysAlisPro 1.171.39.9b (Rigaku OD, 2015)'
_computing_data_reduction 'CrysAlisPro 1.171.39.9b (Rigaku OD, 2015)'
_computing_molecular_graphics 'Olex2 (Dolomanov et al., 2009)'
_computing_publication_material 'Olex2 (Dolomanov et al., 2009)'
_computing_structure_refinement 'ShelXL (Sheldrick, 2015)'
_diffrn_ambient_environment N~2~
_diffrn_ambient_temperature 160.00(10)
_diffrn_detector 'CCD plate'
_diffrn_detector_type 'Pilatus 200K'
_diffrn_measured_fraction_theta_full 0.999
_diffrn_measured_fraction_theta_max 0.998
_diffrn_measurement_details
;
List of Runs (angles in degrees, time in seconds):

  # Type    Start    End  Width  t~exp~   \w     \q     \k     \f   Frames
--------------------------------------------------------------------------
  1  \w    -29.00  63.00   0.50   60.00    --   -6.30  77.00 -90.00  184
  2  \w    -19.00  71.00   0.50   60.00    --   -6.30  38.00-150.00  180
  3  \w    -27.00  39.00   0.50   60.00    --    5.36 -99.00  30.00  132
  4  \w    -27.00  27.00   0.50   60.00    --   -6.30 -99.00   0.00  108
  5  \w    -27.00  27.00   0.50   60.00    --   -6.30 -99.00  90.00  108
  6  \w    -72.00  18.00   0.50   60.00    --    5.36 -38.00  90.00  180
  7  \w    -27.00  27.00   0.50   60.00    --   -6.30 -99.00-180.00  108
  8  \w    -85.00   7.00   0.50   60.00    --   -6.30 -19.00-120.00  184
  9  \w    -74.00  85.00   0.50   60.00    --    5.36   0.00 120.00  318
;
_diffrn_measurement_device 'four-circle diffractometer'
_diffrn_measurement_device_type 'XtaLAB Synergy, Dualflex, Pilatus 200K'
_diffrn_measurement_method '\w scans'
_diffrn_orient_matrix_type 'CrysAlisPro convention (1999,Acta A55,543-557)'
_diffrn_orient_matrix_UB_11 0.0513369000
_diffrn_orient_matrix_UB_12 -0.0020843000
_diffrn_orient_matrix_UB_13 0.0318072000
_diffrn_orient_matrix_UB_21 -0.0026133000
_diffrn_orient_matrix_UB_22 0.0480387000
_diffrn_orient_matrix_UB_23 0.0108671000
_diffrn_orient_matrix_UB_31 -0.0268576000
_diffrn_orient_matrix_UB_32 -0.0130998000
_diffrn_orient_matrix_UB_33 0.0325232000
_diffrn_radiation_monochromator mirror
_diffrn_radiation_probe x-ray
_diffrn_radiation_type MoK\a
_diffrn_radiation_wavelength 0.71073
_diffrn_reflns_av_R_equivalents 0.0431
_diffrn_reflns_av_unetI/netI 0.0309
_diffrn_reflns_Laue_measured_fraction_full 0.999
_diffrn_reflns_Laue_measured_fraction_max 0.998
_diffrn_reflns_limit_h_max 16
_diffrn_reflns_limit_h_min -16
_diffrn_reflns_limit_k_max 18
_diffrn_reflns_limit_k_min -18
_diffrn_reflns_limit_l_max 20
_diffrn_reflns_limit_l_min -20
_diffrn_reflns_number 69741
_diffrn_reflns_point_group_measured_fraction_full 0.999
_diffrn_reflns_point_group_measured_fraction_max 0.998
_diffrn_reflns_theta_full 25.242
_diffrn_reflns_theta_max 28.282
_diffrn_reflns_theta_min 2.150
_diffrn_source 'micro-focus sealed X-ray tube'
_diffrn_source_type 'PhotonJet (Mo) X-ray Source'
_exptl_absorpt_coefficient_mu 1.323
_exptl_absorpt_correction_T_max 1.000
_exptl_absorpt_correction_T_min 0.656
_exptl_absorpt_correction_type gaussian
_exptl_absorpt_process_details
;
CrysAlisPro 1.171.39.9b (Rigaku Oxford Diffraction, 2015)
Numerical absorption correction based on gaussian integration over
            a multifaceted crystal model
Empirical absorption correction using spherical harmonics,
 implemented in SCALE3 ABSPACK scaling algorithm.
;
_exptl_crystal_colour 'clear pinkish violet'
_exptl_crystal_colour_lustre clear
_exptl_crystal_colour_modifier pinkish
_exptl_crystal_colour_primary violet
_exptl_crystal_density_diffrn 1.650
_exptl_crystal_description hexagonal
_exptl_crystal_F_000 1392
_exptl_crystal_size_max 0.183
_exptl_crystal_size_mid 0.113
_exptl_crystal_size_min 0.048
_refine_diff_density_max 1.380
_refine_diff_density_min -1.411
_refine_diff_density_rms 0.090
_refine_ls_extinction_method none
_refine_ls_goodness_of_fit_ref 1.033
_refine_ls_hydrogen_treatment mixed
_refine_ls_matrix_type full
_refine_ls_number_parameters 851
_refine_ls_number_reflns 13568
_refine_ls_number_restraints 268
_refine_ls_restrained_S_all 1.074
_refine_ls_R_factor_all 0.0495
_refine_ls_R_factor_gt 0.0401
_refine_ls_shift/su_max 0.001
_refine_ls_shift/su_mean 0.000
_refine_ls_structure_factor_coef Fsqd
_refine_ls_weighting_details 'w=1/[\s^2^(Fo^2^)+(0.0663P)^2^+2.5517P] where P=(Fo^2^+2Fc^2^)/3'
_refine_ls_weighting_scheme calc
_refine_ls_wR_factor_gt 0.1086
_refine_ls_wR_factor_ref 0.1135
_reflns_Friedel_coverage 0.000
_reflns_number_gt 11415
_reflns_number_total 13568
_reflns_threshold_expression 'I > 2\s(I)'
_cod_data_source_file ja9b01356_si_002.cif
_cod_data_source_block 1891287(1-3oac-clo3final)
_cod_original_cell_volume 2743.48(8)
_cod_database_code 4127516
_shelx_shelxl_version_number 2018/3
_chemical_oxdiff_formula 'C50 H53 Cl Co4 N8 O21'
_shelx_space_group_comment
;
The symmetry employed for this shelxl refinement is uniquely defined
by the following loop, which should always be used as a source of
symmetry information in preference to the above space-group names.
They are only intended as comments.
;
_reflns_odcompleteness_completeness 99.87
_reflns_odcompleteness_iscentric 1
_reflns_odcompleteness_theta 28.22
_olex2_refinement_description
;
1. Fixed Uiso
 At 1.2 times of:
  All C(H) groups
 At 1.5 times of:
  All C(H,H,H) groups
2. Restrained distances
 O19B-O18B
 2.37 with sigma of 0.005
 O18B-O20B
 2.37 with sigma of 0.005
 O20B-O19B
 2.37 with sigma of 0.005
 O11B-C45B \\sim O11A-C45A
 with sigma of 0.005
 Co2-O10B \\sim Co2-O10A
 with sigma of 0.005
 O10B-C45B \\sim O10A-C45A
 with sigma of 0.005
 C46B-C45B \\sim C46A-C45A
 with sigma of 0.005
 Cl1B-O18B \\sim Cl1B-O20B \\sim Cl1B-O19B \\sim Cl1A-O18A \\sim Cl1A-O19A
\\sim Cl1A-O20A
 with sigma of 0.005
3. Uiso/Uaniso restraints and constraints
O10A \\sim O10B \\sim O11A \\sim O11B \\sim C45A \\sim C45B \\sim C46A \\sim
C46B: within 2A with sigma of 0.002 and sigma for terminal atoms of 0.004
O18B \\sim O20A \\sim O19A \\sim O18A \\sim Cl1A \\sim Cl1B \\sim O19B \\sim
O20B: within 2A with sigma of 0.002 and sigma for terminal atoms of 0.004
4. Rigid body (RIGU) restrains
 O10A, O10B, O11A, O11B, C45A, C45B, C46A, C46B
 with sigma for 1-2 distances of 0.002 and sigma for 1-3 distances of 0.004
 Cl1A, Cl1B, O17, O18A, O18B, O19A, O19B, O20A, O20B
 with sigma for 1-2 distances of 0.002 and sigma for 1-3 distances of 0.004
5. Others
 Sof(Cl1B)=Sof(O18B)=Sof(O19B)=Sof(O20B)=1-FVAR(1)
 Sof(Cl1A)=Sof(O17)=Sof(O18A)=Sof(O19A)=Sof(O20A)=FVAR(1)
 Sof(O10B)=Sof(O11B)=Sof(C45B)=Sof(C46B)=Sof(H46D)=Sof(H46E)=Sof(H46F)=1-FVAR(2)
 Sof(O10A)=Sof(O11A)=Sof(C45A)=Sof(C46A)=Sof(H46A)=Sof(H46B)=Sof(H46C)=FVAR(2)
 Fixed Sof: O21(0.6)
6.a Aromatic/amide H refined with riding coordinates:
 C1(H1), C2(H2), C3(H3), C4(H4), C8(H8A), C9(H9), C10(H10), C11(H11), C12(H12),
  C13(H13), C14(H14), C15(H15), C19(H19), C20(H20), C21(H21), C22(H22),
 C23(H23), C24(H24), C25(H25), C26(H26), C30(H30), C31(H31), C32(H32), C33(H33),
  C34(H34), C35(H35), C36(H36), C37(H37), C41(H41), C42(H42), C43(H43), C44(H44)
6.b Idealised Me refined as rotating group:
 C46A(H46A,H46B,H46C), C46B(H46D,H46E,H46F), C48(H48A,H48B,H48C), C50(H50A,
 H50B,H50C)
6.c Idealised tetrahedral OH refined as rotating group:
 O5(H5), O6(H6), O7(H7), O8(H8)
;
_olex2_submission_special_instructions 'No special instructions were received'
_oxdiff_exptl_absorpt_empirical_details
;
Empirical correction (ABSPACK) includes:
- Absorption correction using spherical harmonics
- Frame scaling
;
_oxdiff_exptl_absorpt_empirical_full_max 1.960
_oxdiff_exptl_absorpt_empirical_full_min 0.635

loop_
_space_group_symop_operation_xyz
'x, y, z'
'-x, -y, -z'

loop_
_atom_site_label
_atom_site_type_symbol
_atom_site_fract_x
_atom_site_fract_y
_atom_site_fract_z
_atom_site_U_iso_or_equiv
_atom_site_adp_type
_atom_site_occupancy
_atom_site_site_symmetry_order
_atom_site_calc_flag
_atom_site_refinement_flags_posn
_atom_site_refinement_flags_adp
_atom_site_refinement_flags_occupancy
_atom_site_disorder_assembly
_atom_site_disorder_group
Co1 Co 0.73930(2) 0.66789(2) 0.38423(2) 0.01725(8) Uani 1 1 d . . . . .
Co2 Co 0.59774(2) 0.84142(2) 0.29807(2) 0.01778(8) Uani 1 1 d D . . . .
Co3 Co 0.61491(2) 0.66498(2) 0.17364(2) 0.01624(8) Uani 1 1 d . . . . .
Co4 Co 0.82657(2) 0.80635(2) 0.25247(2) 0.01602(8) Uani 1 1 d . . . . .
Cl1A Cl 0.89466(7) 0.74448(6) 0.75584(6) 0.0379(2) Uani 0.8248(19) 1 d D U P A 1
Cl1B Cl 0.8808(4) 0.6364(4) 0.7787(4) 0.0626(8) Uani 0.1752(19) 1 d D U P A 2
O1 O 0.58929(13) 0.68418(11) 0.29829(10) 0.0181(3) Uani 1 1 d . . . . .
O2 O 0.75749(13) 0.81631(11) 0.36054(10) 0.0171(3) Uani 1 1 d . . . . .
O3 O 0.78521(13) 0.66665(11) 0.26186(10) 0.0174(3) Uani 1 1 d . . . . .
O4 O 0.64748(13) 0.80569(11) 0.18535(10) 0.0169(3) Uani 1 1 d . . . . .
O5 O 0.46587(15) 0.55690(12) 0.28878(12) 0.0257(4) Uani 1 1 d . . . . .
H5 H 0.450596 0.556973 0.233463 0.033(8) Uiso 1 1 calc GR . . . .
O6 O 0.84758(15) 0.95375(11) 0.42783(12) 0.0243(4) Uani 1 1 d . . . . .
H6 H 0.798164 0.987387 0.398502 0.023(7) Uiso 1 1 calc GR . . . .
O7 O 0.93434(14) 0.57153(12) 0.30249(12) 0.0261(4) Uani 1 1 d . . . . .
H7 H 0.971078 0.618887 0.327731 0.044(10) Uiso 1 1 calc GR . . . .
O8 O 0.52066(13) 0.88856(12) 0.08085(11) 0.0232(3) Uani 1 1 d . . . . .
H8 H 0.475632 0.842889 0.076740 0.040(9) Uiso 1 1 calc GR . . . .
O9 O 0.78091(17) 0.52749(13) 0.39676(14) 0.0296(4) Uani 1 1 d . . . . .
H9A H 0.787(3) 0.504(3) 0.447(3) 0.040(9) Uiso 1 1 d . . . . .
H9B H 0.837(4) 0.521(3) 0.376(3) 0.055(12) Uiso 1 1 d . . . . .
O10A O 0.5642(6) 0.9773(2) 0.2726(7) 0.0286(10) Uani 0.585(18) 1 d D U P B 1
O10B O 0.5813(9) 0.9778(3) 0.2659(10) 0.0286(10) Uani 0.415(18) 1 d D U P B 2
O11A O 0.7014(5) 1.0750(4) 0.3532(6) 0.0377(11) Uani 0.585(18) 1 d D U P B 1
O11B O 0.7186(6) 1.0664(6) 0.3263(7) 0.0343(13) Uani 0.415(18) 1 d D U P B 2
O12 O 0.45331(13) 0.61935(12) 0.12063(11) 0.0236(3) Uani 1 1 d . . . . .
O13 O 0.37694(16) 0.74277(13) 0.04489(13) 0.0335(4) Uani 1 1 d . . . . .
O14 O 0.98317(14) 0.84158(12) 0.31934(12) 0.0249(4) Uani 1 1 d . . . . .
O15 O 1.06209(15) 0.71076(12) 0.37743(12) 0.0283(4) Uani 1 1 d . . . . .
O16 O 0.81232(19) 0.43150(17) 0.54338(17) 0.0510(6) Uani 1 1 d . . . . .
O17 O 0.8562(2) 0.50057(19) 0.70899(19) 0.0428(6) Uani 0.8248(19) 1 d . U P A 1
O18A O 0.8056(2) 0.6772(2) 0.7598(2) 0.0488(7) Uani 0.8248(19) 1 d D U P A 1
O18B O 0.8208(10) 0.7173(7) 0.7434(9) 0.0524(13) Uani 0.1752(19) 1 d D U P A 2
O19A O 0.9952(2) 0.7093(2) 0.8135(2) 0.0493(6) Uani 0.8248(19) 1 d D U P A 1
O19B O 0.9863(7) 0.6606(9) 0.8366(8) 0.0522(14) Uani 0.1752(19) 1 d D U P A 2
O20A O 0.8736(2) 0.83373(19) 0.7933(2) 0.0518(7) Uani 0.8248(19) 1 d D U P A 1
O20B O 0.8846(12) 0.5694(9) 0.7120(8) 0.075(2) Uani 0.1752(19) 1 d D U P A 2
O21 O 0.9013(7) 0.9790(5) 0.9343(6) 0.112(2) Uani 0.6 1 d . . P . .
N1 N 0.63105(17) 0.64976(14) 0.46555(13) 0.0227(4) Uani 1 1 d . . . . .
N2 N 0.43107(17) 0.80335(15) 0.26769(13) 0.0232(4) Uani 1 1 d . . . . .
N3 N 0.87780(16) 0.71513(14) 0.48837(13) 0.0213(4) Uani 1 1 d . . . . .
N4 N 0.60831(17) 0.86720(14) 0.43502(14) 0.0233(4) Uani 1 1 d . . . . .
N5 N 0.66661(16) 0.52669(13) 0.16876(13) 0.0205(4) Uani 1 1 d . . . . .
N6 N 0.88809(16) 0.73726(14) 0.15278(13) 0.0217(4) Uani 1 1 d . . . . .
N7 N 0.64153(15) 0.69989(14) 0.04898(13) 0.0199(4) Uani 1 1 d . . . . .
N8 N 0.80194(16) 0.93224(13) 0.18206(13) 0.0196(4) Uani 1 1 d . . . . .
C1 C 0.6600(2) 0.64213(18) 0.55406(16) 0.0280(5) Uani 1 1 d . . . . .
H1 H 0.735132 0.649872 0.584982 0.034 Uiso 1 1 calc R . . . .
C2 C 0.5847(3) 0.6235(2) 0.60179(18) 0.0349(6) Uani 1 1 d . . . . .
H2 H 0.607791 0.617933 0.664108 0.042 Uiso 1 1 calc R . . . .
C3 C 0.4753(2) 0.6131(2) 0.55694(19) 0.0356(6) Uani 1 1 d . . . . .
H3 H 0.421954 0.599597 0.587886 0.043 Uiso 1 1 calc R . . . .
C4 C 0.4445(2) 0.6227(2) 0.46582(18) 0.0312(6) Uani 1 1 d . . . . .
H4 H 0.369667 0.616734 0.433613 0.037 Uiso 1 1 calc R . . . .
C5 C 0.5245(2) 0.64106(17) 0.42292(16) 0.0232(5) Uani 1 1 d . . . . .
C6 C 0.49753(18) 0.64923(16) 0.32183(15) 0.0204(4) Uani 1 1 d . . . . .
C7 C 0.40238(19) 0.71460(18) 0.28449(15) 0.0225(5) Uani 1 1 d . . . . .
C8 C 0.2936(2) 0.6838(2) 0.26563(17) 0.0283(5) Uani 1 1 d . . . . .
H8A H 0.274721 0.621227 0.278421 0.034 Uiso 1 1 calc R . . . .
C9 C 0.2130(2) 0.7453(2) 0.22793(18) 0.0342(6) Uani 1 1 d . . . . .
H9 H 0.138103 0.725376 0.215109 0.041 Uiso 1 1 calc R . . . .
C10 C 0.2417(2) 0.8352(2) 0.2092(2) 0.0364(6) Uani 1 1 d . . . . .
H10 H 0.187430 0.878008 0.182419 0.044 Uiso 1 1 calc R . . . .
C11 C 0.3522(2) 0.8621(2) 0.23027(18) 0.0302(5) Uani 1 1 d . . . . .
H11 H 0.372554 0.924362 0.217743 0.036 Uiso 1 1 calc R . . . .
C12 C 0.9552(2) 0.66062(18) 0.53708(16) 0.0258(5) Uani 1 1 d . . . . .
H12 H 0.943990 0.594296 0.531717 0.031 Uiso 1 1 calc R . . . .
C13 C 1.0501(2) 0.6973(2) 0.59456(17) 0.0307(6) Uani 1 1 d . . . . .
H13 H 1.102972 0.656735 0.627876 0.037 Uiso 1 1 calc R . . . .
C14 C 1.0674(2) 0.7937(2) 0.60306(17) 0.0303(5) Uani 1 1 d . . . . .
H14 H 1.132292 0.820329 0.641943 0.036 Uiso 1 1 calc R . . . .
C15 C 0.9878(2) 0.85089(18) 0.55351(16) 0.0264(5) Uani 1 1 d . . . . .
H15 H 0.997003 0.917363 0.558501 0.032 Uiso 1 1 calc R . . . .
C16 C 0.89440(19) 0.80898(16) 0.49649(15) 0.0205(4) Uani 1 1 d . . . . .
C17 C 0.80250(19) 0.86566(15) 0.44009(14) 0.0194(4) Uani 1 1 d . . . . .
C18 C 0.7113(2) 0.87585(16) 0.48705(16) 0.0222(5) Uani 1 1 d . . . . .
C19 C 0.7337(2) 0.89529(18) 0.57692(17) 0.0296(5) Uani 1 1 d . . . . .
H19 H 0.807085 0.902587 0.612249 0.036 Uiso 1 1 calc R . . . .
C20 C 0.6472(3) 0.9038(2) 0.61400(19) 0.0385(7) Uani 1 1 d . . . . .
H20 H 0.660547 0.915723 0.675445 0.046 Uiso 1 1 calc R . . . .
C21 C 0.5413(3) 0.8948(2) 0.5608(2) 0.0403(7) Uani 1 1 d . . . . .
H21 H 0.480811 0.900868 0.584829 0.048 Uiso 1 1 calc R . . . .
C22 C 0.5254(2) 0.8769(2) 0.47169(19) 0.0318(6) Uani 1 1 d . . . . .
H22 H 0.452610 0.871123 0.434914 0.038 Uiso 1 1 calc R . . . .
C23 C 0.5974(2) 0.45159(17) 0.14083(17) 0.0253(5) Uani 1 1 d . . . . .
H23 H 0.521601 0.461541 0.117997 0.030 Uiso 1 1 calc R . . . .
C24 C 0.6330(2) 0.36072(17) 0.14427(18) 0.0291(5) Uani 1 1 d . . . . .
H24 H 0.582380 0.309178 0.124901 0.035 Uiso 1 1 calc R . . . .
C25 C 0.7435(2) 0.34627(17) 0.17638(18) 0.0306(6) Uani 1 1 d . . . . .
H25 H 0.769935 0.284561 0.179346 0.037 Uiso 1 1 calc R . . . .
C26 C 0.8155(2) 0.42314(17) 0.20430(17) 0.0265(5) Uani 1 1 d . . . . .
H26 H 0.891920 0.414900 0.225705 0.032 Uiso 1 1 calc R . . . .
C27 C 0.77375(19) 0.51243(16) 0.20032(15) 0.0208(4) Uani 1 1 d . . . . .
C28 C 0.84567(18) 0.60092(16) 0.23287(16) 0.0204(4) Uani 1 1 d . . . . .
C29 C 0.89093(18) 0.64375(17) 0.15925(16) 0.0219(5) Uani 1 1 d . . . . .
C30 C 0.9329(2) 0.5892(2) 0.1034(2) 0.0325(6) Uani 1 1 d . . . . .
H30 H 0.936702 0.523072 0.110611 0.039 Uiso 1 1 calc R . . . .
C31 C 0.9688(2) 0.6330(2) 0.0372(2) 0.0387(7) Uani 1 1 d . . . . .
H31 H 0.995559 0.596882 -0.002717 0.046 Uiso 1 1 calc R . . . .
C32 C 0.9656(2) 0.7295(2) 0.02966(19) 0.0357(6) Uani 1 1 d . . . . .
H32 H 0.989554 0.760961 -0.015316 0.043 Uiso 1 1 calc R . . . .
C33 C 0.9263(2) 0.7789(2) 0.08965(17) 0.0287(5) Uani 1 1 d . . . . .
H33 H 0.926289 0.845451 0.086131 0.034 Uiso 1 1 calc R . . . .
C34 C 0.6550(2) 0.64029(18) -0.01287(16) 0.0253(5) Uani 1 1 d . . . . .
H34 H 0.651496 0.574766 -0.002260 0.030 Uiso 1 1 calc R . . . .
C35 C 0.6739(2) 0.6695(2) -0.09117(17) 0.0298(5) Uani 1 1 d . . . . .
H35 H 0.684132 0.625288 -0.133149 0.036 Uiso 1 1 calc R . . . .
C36 C 0.6774(2) 0.7642(2) -0.10680(17) 0.0330(6) Uani 1 1 d . . . . .
H36 H 0.690748 0.786635 -0.159868 0.040 Uiso 1 1 calc R . . . .
C37 C 0.6612(2) 0.82689(19) -0.04455(17) 0.0287(5) Uani 1 1 d . . . . .
H37 H 0.661038 0.892517 -0.055191 0.034 Uiso 1 1 calc R . . . .
C38 C 0.64519(18) 0.79223(16) 0.03384(15) 0.0196(4) Uani 1 1 d . . . . .
C39 C 0.62734(18) 0.85642(15) 0.10721(15) 0.0182(4) Uani 1 1 d . . . . .
C40 C 0.70600(19) 0.94240(16) 0.12173(15) 0.0194(4) Uani 1 1 d . . . . .
C41 C 0.6810(2) 1.02452(17) 0.07404(17) 0.0254(5) Uani 1 1 d . . . . .
H41 H 0.611991 1.030190 0.032368 0.031 Uiso 1 1 calc R . . . .
C42 C 0.7594(2) 1.09825(18) 0.08872(19) 0.0308(6) Uani 1 1 d . . . . .
H42 H 0.745158 1.154801 0.056508 0.037 Uiso 1 1 calc R . . . .
C43 C 0.8577(2) 1.08786(18) 0.1505(2) 0.0333(6) Uani 1 1 d . . . . .
H43 H 0.912167 1.137316 0.161522 0.040 Uiso 1 1 calc R . . . .
C44 C 0.8767(2) 1.00472(17) 0.19675(18) 0.0267(5) Uani 1 1 d . . . . .
H44 H 0.944368 0.998501 0.240050 0.032 Uiso 1 1 calc R . . . .
C45A C 0.6194(6) 1.0554(4) 0.2896(6) 0.0277(8) Uani 0.585(18) 1 d D U P B 1
C45B C 0.6222(9) 1.0615(6) 0.2775(9) 0.0291(9) Uani 0.415(18) 1 d D U P B 2
C46A C 0.5563(7) 1.1325(6) 0.2399(7) 0.0341(12) Uani 0.585(18) 1 d D U P B 1
H46A H 0.575290 1.140951 0.183983 0.051 Uiso 0.585(18) 1 calc GR . P B 1
H46B H 0.573941 1.190813 0.274804 0.051 Uiso 0.585(18) 1 calc GR . P B 1
H46C H 0.477885 1.116670 0.227973 0.051 Uiso 0.585(18) 1 calc GR . P B 1
C46B C 0.5719(10) 1.1487(7) 0.2393(10) 0.0319(13) Uani 0.415(18) 1 d D U P B 2
H46D H 0.543217 1.140589 0.175266 0.048 Uiso 0.415(18) 1 calc GR . P B 2
H46E H 0.627040 1.200566 0.252141 0.048 Uiso 0.415(18) 1 calc GR . P B 2
H46F H 0.512087 1.162861 0.264949 0.048 Uiso 0.415(18) 1 calc GR . P B 2
C47 C 0.37192(19) 0.66278(17) 0.07305(16) 0.0227(5) Uani 1 1 d . . . . .
C48 C 0.2625(2) 0.6087(2) 0.04981(19) 0.0303(5) Uani 1 1 d . . . . .
H48A H 0.255300 0.570598 -0.003453 0.045 Uiso 1 1 calc GR . . . .
H48B H 0.203397 0.653032 0.039165 0.045 Uiso 1 1 calc GR . . . .
H48C H 0.258138 0.567674 0.098720 0.045 Uiso 1 1 calc GR . . . .
C49 C 1.06152(19) 0.79830(17) 0.36706(16) 0.0219(5) Uani 1 1 d . . . . .
C50 C 1.1626(2) 0.85693(19) 0.41460(19) 0.0318(6) Uani 1 1 d . . . . .
H50A H 1.196972 0.884757 0.371325 0.048 Uiso 1 1 calc GR . . . .
H50B H 1.214377 0.816859 0.454398 0.048 Uiso 1 1 calc GR . . . .
H50C H 1.141655 0.907014 0.448791 0.048 Uiso 1 1 calc GR . . . .

loop_
_atom_site_aniso_label
_atom_site_aniso_U_11
_atom_site_aniso_U_22
_atom_site_aniso_U_33
_atom_site_aniso_U_23
_atom_site_aniso_U_13
_atom_site_aniso_U_12
Co1 0.01536(15) 0.01527(14) 0.01823(15) 0.00116(11) -0.00006(11) -0.00209(11)
Co2 0.01500(15) 0.01693(15) 0.02060(15) 0.00027(11) 0.00345(11) 0.00048(11)
Co3 0.01273(14) 0.01506(14) 0.01871(15) -0.00073(10) 0.00069(11) -0.00119(10)
Co4 0.01280(14) 0.01483(14) 0.01869(15) -0.00005(11) 0.00145(11) -0.00066(10)
Cl1A 0.0326(4) 0.0446(5) 0.0377(4) -0.0062(3) 0.0124(3) -0.0035(4)
Cl1B 0.0482(14) 0.0599(14) 0.0689(14) -0.0045(13) -0.0028(13) 0.0034(13)
O1 0.0136(7) 0.0187(7) 0.0205(8) 0.0017(6) 0.0023(6) -0.0032(6)
O2 0.0168(8) 0.0165(7) 0.0162(7) -0.0021(6) 0.0017(6) -0.0022(6)
O3 0.0151(7) 0.0148(7) 0.0205(7) -0.0020(6) 0.0014(6) 0.0004(6)
O4 0.0155(7) 0.0164(7) 0.0171(7) 0.0017(6) 0.0015(6) -0.0002(6)
O5 0.0252(9) 0.0231(8) 0.0251(9) 0.0004(7) 0.0020(7) -0.0090(7)
O6 0.0260(9) 0.0166(8) 0.0278(9) -0.0010(6) 0.0038(7) -0.0054(7)
O7 0.0180(8) 0.0205(8) 0.0319(9) -0.0040(7) -0.0071(7) 0.0026(6)
O8 0.0136(8) 0.0241(8) 0.0285(9) 0.0043(7) -0.0002(7) 0.0010(6)
O9 0.0329(11) 0.0205(9) 0.0315(10) 0.0042(7) 0.0018(8) 0.0026(7)
O10A 0.0272(16) 0.0196(10) 0.0398(17) 0.0008(9) 0.0106(15) 0.0010(9)
O10B 0.0278(17) 0.0193(11) 0.0402(18) 0.0003(10) 0.0115(16) 0.0015(10)
O11A 0.0334(18) 0.0276(15) 0.049(2) -0.0038(17) 0.0054(17) 0.0002(14)
O11B 0.0309(19) 0.0245(18) 0.046(3) 0.000(2) 0.0080(19) -0.0009(16)
O12 0.0152(8) 0.0271(9) 0.0259(8) 0.0005(7) 0.0013(6) -0.0015(6)
O13 0.0245(9) 0.0264(9) 0.0420(11) 0.0053(8) -0.0038(8) -0.0017(7)
O14 0.0171(8) 0.0252(9) 0.0284(9) -0.0009(7) -0.0003(7) -0.0011(6)
O15 0.0209(9) 0.0235(9) 0.0336(10) 0.0000(7) -0.0040(7) -0.0022(7)
O16 0.0359(12) 0.0521(14) 0.0659(15) 0.0338(12) 0.0137(11) 0.0130(10)
O17 0.0307(13) 0.0363(14) 0.0593(17) -0.0042(12) 0.0097(12) -0.0049(11)
O18A 0.0353(13) 0.0549(15) 0.0579(15) -0.0148(13) 0.0173(11) -0.0099(12)
O18B 0.040(2) 0.054(2) 0.060(2) -0.005(2) 0.009(2) -0.005(2)
O19A 0.0370(13) 0.0452(14) 0.0617(15) -0.0063(12) 0.0064(12) 0.0019(11)
O19B 0.042(2) 0.054(2) 0.056(2) -0.007(2) 0.005(2) 0.006(2)
O20A 0.0413(14) 0.0468(14) 0.0656(16) -0.0082(13) 0.0116(13) 0.0015(11)
O20B 0.062(4) 0.067(4) 0.079(4) -0.006(4) -0.013(4) 0.007(4)
O21 0.121(6) 0.100(5) 0.133(6) 0.024(4) 0.065(5) 0.030(4)
N1 0.0221(10) 0.0208(9) 0.0234(10) 0.0027(7) 0.0035(8) -0.0040(8)
N2 0.0183(10) 0.0263(10) 0.0247(10) -0.0007(8) 0.0053(8) 0.0006(8)
N3 0.0187(10) 0.0223(9) 0.0201(9) 0.0011(7) 0.0009(7) -0.0015(7)
N4 0.0235(10) 0.0211(10) 0.0260(10) -0.0014(8) 0.0082(8) 0.0000(8)
N5 0.0166(9) 0.0167(9) 0.0250(10) -0.0023(7) 0.0004(8) -0.0020(7)
N6 0.0142(9) 0.0243(10) 0.0244(10) -0.0027(8) 0.0013(8) 0.0010(7)
N7 0.0135(9) 0.0226(9) 0.0215(9) -0.0022(7) 0.0013(7) -0.0010(7)
N8 0.0162(9) 0.0181(9) 0.0232(9) 0.0000(7) 0.0032(7) -0.0010(7)
C1 0.0280(13) 0.0303(13) 0.0222(12) 0.0040(9) 0.0019(10) -0.0064(10)
C2 0.0407(16) 0.0400(15) 0.0224(12) 0.0054(11) 0.0073(11) -0.0085(12)
C3 0.0336(15) 0.0451(16) 0.0303(14) 0.0061(12) 0.0139(12) -0.0085(12)
C4 0.0247(13) 0.0400(15) 0.0290(13) 0.0041(11) 0.0085(10) -0.0065(11)
C5 0.0216(12) 0.0231(11) 0.0229(11) 0.0034(9) 0.0032(9) -0.0043(9)
C6 0.0147(10) 0.0218(11) 0.0226(11) 0.0023(8) 0.0020(8) -0.0050(8)
C7 0.0168(11) 0.0300(12) 0.0203(11) -0.0008(9) 0.0046(9) -0.0010(9)
C8 0.0190(12) 0.0399(14) 0.0256(12) -0.0003(10) 0.0064(10) -0.0056(10)
C9 0.0164(12) 0.0534(18) 0.0325(14) -0.0049(12) 0.0059(10) 0.0004(11)
C10 0.0219(13) 0.0481(17) 0.0363(15) -0.0029(12) 0.0013(11) 0.0109(12)
C11 0.0231(13) 0.0329(14) 0.0334(14) -0.0012(11) 0.0048(10) 0.0054(10)
C12 0.0244(12) 0.0245(12) 0.0253(12) 0.0050(9) 0.0013(10) 0.0012(9)
C13 0.0237(13) 0.0373(14) 0.0258(12) 0.0052(10) -0.0025(10) 0.0022(10)
C14 0.0224(12) 0.0392(14) 0.0231(12) -0.0004(10) -0.0033(10) -0.0066(10)
C15 0.0250(12) 0.0277(12) 0.0224(11) -0.0041(9) 0.0006(10) -0.0070(10)
C16 0.0209(11) 0.0217(11) 0.0174(10) -0.0025(8) 0.0035(9) -0.0040(9)
C17 0.0216(11) 0.0171(10) 0.0178(10) -0.0033(8) 0.0033(9) -0.0053(8)
C18 0.0278(12) 0.0160(10) 0.0235(11) -0.0027(8) 0.0083(9) -0.0014(9)
C19 0.0366(15) 0.0280(13) 0.0240(12) -0.0035(10) 0.0080(11) -0.0022(11)
C20 0.0524(19) 0.0398(16) 0.0275(13) -0.0038(11) 0.0181(13) 0.0005(13)
C21 0.0431(17) 0.0451(17) 0.0402(16) -0.0043(13) 0.0242(14) 0.0038(13)
C22 0.0288(14) 0.0348(14) 0.0355(14) -0.0019(11) 0.0148(11) 0.0026(11)
C23 0.0208(12) 0.0207(11) 0.0297(12) -0.0035(9) -0.0003(10) -0.0053(9)
C24 0.0291(13) 0.0192(11) 0.0348(14) -0.0059(10) 0.0027(11) -0.0065(10)
C25 0.0346(14) 0.0161(11) 0.0366(14) -0.0050(10) 0.0018(11) 0.0013(10)
C26 0.0218(12) 0.0211(11) 0.0327(13) -0.0041(9) 0.0002(10) 0.0038(9)
C27 0.0199(11) 0.0174(10) 0.0224(11) -0.0031(8) 0.0013(9) -0.0003(8)
C28 0.0148(10) 0.0162(10) 0.0268(11) -0.0044(8) -0.0005(9) 0.0007(8)
C29 0.0107(10) 0.0253(11) 0.0265(11) -0.0060(9) -0.0002(9) -0.0007(8)
C30 0.0204(12) 0.0314(14) 0.0461(16) -0.0150(12) 0.0104(11) -0.0026(10)
C31 0.0257(14) 0.0484(17) 0.0463(17) -0.0190(13) 0.0180(13) -0.0043(12)
C32 0.0238(13) 0.0508(17) 0.0351(15) -0.0023(12) 0.0126(11) -0.0019(12)
C33 0.0199(12) 0.0365(14) 0.0300(13) 0.0006(10) 0.0071(10) 0.0005(10)
C34 0.0197(11) 0.0287(12) 0.0250(12) -0.0047(9) 0.0020(9) -0.0012(9)
C35 0.0250(13) 0.0397(15) 0.0239(12) -0.0073(10) 0.0054(10) 0.0002(11)
C36 0.0330(14) 0.0450(16) 0.0221(12) 0.0034(11) 0.0093(11) 0.0027(12)
C37 0.0297(13) 0.0324(13) 0.0228(12) 0.0037(10) 0.0054(10) -0.0002(10)
C38 0.0125(10) 0.0246(11) 0.0189(10) 0.0003(8) -0.0004(8) -0.0002(8)
C39 0.0134(10) 0.0187(10) 0.0213(10) 0.0041(8) 0.0025(8) 0.0011(8)
C40 0.0175(11) 0.0199(10) 0.0203(10) 0.0027(8) 0.0041(8) 0.0003(8)
C41 0.0230(12) 0.0222(11) 0.0279(12) 0.0049(9) 0.0013(10) 0.0009(9)
C42 0.0330(14) 0.0190(11) 0.0387(14) 0.0090(10) 0.0069(11) 0.0006(10)
C43 0.0279(14) 0.0214(12) 0.0466(16) 0.0038(11) 0.0043(12) -0.0076(10)
C44 0.0186(11) 0.0226(12) 0.0349(13) 0.0009(10) 0.0010(10) -0.0041(9)
C45A 0.0264(13) 0.0177(10) 0.0410(17) -0.0002(10) 0.0126(13) 0.0009(9)
C45B 0.0274(13) 0.0183(11) 0.0430(17) -0.0017(11) 0.0122(14) 0.0005(10)
C46A 0.037(2) 0.017(2) 0.0471(19) 0.0074(19) 0.0098(19) -0.0031(17)
C46B 0.035(2) 0.015(2) 0.046(2) 0.005(2) 0.010(2) -0.002(2)
C47 0.0161(11) 0.0280(12) 0.0219(11) -0.0043(9) 0.0019(9) -0.0011(9)
C48 0.0160(12) 0.0340(14) 0.0365(14) -0.0053(11) 0.0005(10) -0.0032(10)
C49 0.0154(11) 0.0254(12) 0.0231(11) -0.0021(9) 0.0026(9) -0.0023(9)
C50 0.0197(12) 0.0314(13) 0.0377(14) -0.0054(11) -0.0025(11) -0.0060(10)

loop_
_atom_type_symbol
_atom_type_description
_atom_type_scat_dispersion_real
_atom_type_scat_dispersion_imag
_atom_type_scat_source
C C 0.0033 0.0016 'International Tables Vol C Tables 4.2.6.8 and 6.1.1.4'
H H 0.0000 0.0000 'International Tables Vol C Tables 4.2.6.8 and 6.1.1.4'
Cl Cl 0.1484 0.1585 'International Tables Vol C Tables 4.2.6.8 and 6.1.1.4'
Co Co 0.3494 0.9721 'International Tables Vol C Tables 4.2.6.8 and 6.1.1.4'
N N 0.0061 0.0033 'International Tables Vol C Tables 4.2.6.8 and 6.1.1.4'
O O 0.0106 0.0060 'International Tables Vol C Tables 4.2.6.8 and 6.1.1.4'

loop_
_exptl_crystal_face_index_h
_exptl_crystal_face_index_k
_exptl_crystal_face_index_l
_exptl_crystal_face_perp_dist
-17 3 0 0.0794
-2 8 -19 0.0619
13 4 -18 0.0409
1 19 7 0.0428
0 -19 -8 0.0029
-12 -5 19 0.1017
-1 -2 22 0.0645
2 18 8 0.0418
-3 -18 -6 0.0077
-2 -18 -9 0.0066
-2 -18 9 0.0327
2 -20 4 0.0213
2 15 14 0.0484
3 17 11 0.0409
-15 12 3 0.0806
0 17 -11 0.0517
-7 18 7 0.0559
0 20 -4 0.0447
4 -4 19 0.0472

loop_
_geom_angle_atom_site_label_1
_geom_angle_atom_site_label_2
_geom_angle_atom_site_label_3
_geom_angle
O1 Co1 O2 82.07(6)
O1 Co1 O3 80.74(6)
O1 Co1 O9 112.15(7)
O1 Co1 N1 76.98(7)
O1 Co1 N3 153.13(7)
O3 Co1 O2 78.21(6)
O9 Co1 O2 157.58(8)
O9 Co1 O3 86.85(7)
O9 Co1 N1 92.15(8)
O9 Co1 N3 93.71(8)
N1 Co1 O2 108.36(7)
N1 Co1 O3 155.49(7)
N1 Co1 N3 95.56(8)
N3 Co1 O2 75.82(7)
N3 Co1 O3 108.94(7)
O2 Co2 O1 80.04(6)
O2 Co2 O4 82.39(6)
O2 Co2 N2 150.79(7)
O2 Co2 N4 76.62(7)
O4 Co2 O1 77.00(6)
O4 Co2 N4 159.01(7)
O10A Co2 O1 163.8(2)
O10A Co2 O2 115.6(2)
O10A Co2 O4 99.9(3)
O10A Co2 N2 91.1(2)
O10A Co2 N4 89.5(3)
O10B Co2 O1 165.2(4)
O10B Co2 O2 110.5(3)
O10B Co2 O4 93.8(4)
O10B Co2 N2 97.2(3)
O10B Co2 N4 93.7(4)
N2 Co2 O1 74.66(7)
N2 Co2 O4 105.48(7)
N2 Co2 N4 92.96(8)
N4 Co2 O1 98.90(7)
O1 Co3 O3 77.87(6)
O1 Co3 N5 106.90(7)
O1 Co3 N7 159.04(7)
O4 Co3 O1 82.05(6)
O4 Co3 O3 80.33(6)
O4 Co3 O12 117.38(7)
O4 Co3 N5 150.78(7)
O4 Co3 N7 77.36(7)
O12 Co3 O1 91.57(6)
O12 Co3 O3 158.25(6)
O12 Co3 N5 90.59(7)
O12 Co3 N7 94.42(7)
N5 Co3 O3 74.75(7)
N5 Co3 N7 93.12(8)
N7 Co3 O3 102.21(7)
O2 Co4 O4 77.79(6)
O2 Co4 N6 157.04(7)
O3 Co4 O2 81.46(6)
O3 Co4 O4 79.74(6)
O3 Co4 N6 75.82(7)
O3 Co4 N8 149.20(7)
O14 Co4 O2 97.25(7)
O14 Co4 O3 113.33(7)
O14 Co4 O4 165.44(6)
O14 Co4 N6 88.79(7)
O14 Co4 N8 94.64(7)
N6 Co4 O4 101.11(7)
N8 Co4 O2 108.56(7)
N8 Co4 O4 74.40(7)
N8 Co4 N6 92.90(8)
O19A Cl1A O18A 107.00(19)
O19A Cl1A O20A 107.75(18)
O20A Cl1A O18A 107.53(18)
O19B Cl1B O18B 112.8(5)
O20B Cl1B O18B 112.7(5)
O20B Cl1B O19B 113.1(5)
Co1 O1 Co2 96.65(6)
Co1 O1 Co3 104.36(7)
Co3 O1 Co2 96.55(6)
C6 O1 Co1 118.25(13)
C6 O1 Co2 111.69(13)
C6 O1 Co3 124.00(14)
Co2 O2 Co1 98.83(6)
Co2 O2 Co4 101.67(6)
Co4 O2 Co1 98.36(6)
C17 O2 Co1 110.70(12)
C17 O2 Co2 115.92(14)
C17 O2 Co4 126.76(13)
Co1 O3 Co3 96.06(6)
Co4 O3 Co1 100.57(6)
Co4 O3 Co3 98.71(6)
C28 O3 Co1 127.82(14)
C28 O3 Co3 110.15(13)
C28 O3 Co4 118.00(13)
Co2 O4 Co4 96.24(6)
Co3 O4 Co2 102.91(7)
Co3 O4 Co4 99.41(6)
C39 O4 Co2 125.79(13)
C39 O4 Co3 116.82(13)
C39 O4 Co4 110.93(12)
C6 O5 H5 109.5
C17 O6 H6 109.5
C28 O7 H7 109.5
C39 O8 H8 109.5
Co1 O9 H9A 116(2)
Co1 O9 H9B 108(3)
H9A O9 H9B 115(4)
C45A O10A Co2 134.8(6)
C45B O10B Co2 147.6(9)
C47 O12 Co3 130.33(16)
C49 O14 Co4 135.11(16)
C1 N1 Co1 126.25(18)
C5 N1 Co1 115.64(16)
C5 N1 C1 118.0(2)
C7 N2 Co2 117.94(16)
C11 N2 Co2 123.15(18)
C11 N2 C7 118.9(2)
C12 N3 Co1 126.04(17)
C16 N3 Co1 115.15(15)
C16 N3 C12 118.2(2)
C18 N4 Co2 114.00(16)
C22 N4 Co2 127.45(19)
C22 N4 C18 118.5(2)
C23 N5 Co3 123.68(17)
C27 N5 Co3 117.57(15)
C27 N5 C23 118.6(2)
C29 N6 Co4 114.54(16)
C29 N6 C33 118.3(2)
C33 N6 Co4 127.07(17)
C34 N7 Co3 127.25(17)
C38 N7 Co3 114.16(15)
C38 N7 C34 118.6(2)
C40 N8 Co4 118.44(15)
C40 N8 C44 118.5(2)
C44 N8 Co4 123.05(16)
N1 C1 H1 118.6
N1 C1 C2 122.7(2)
C2 C1 H1 118.6
C1 C2 H2 120.7
C3 C2 C1 118.7(2)
C3 C2 H2 120.7
C2 C3 H3 120.5
C2 C3 C4 119.0(2)
C4 C3 H3 120.5
C3 C4 H4 120.6
C5 C4 C3 118.9(3)
C5 C4 H4 120.6
N1 C5 C4 122.7(2)
N1 C5 C6 115.2(2)
C4 C5 C6 122.1(2)
O1 C6 O5 112.08(19)
O1 C6 C5 109.54(18)
O1 C6 C7 108.54(18)
O5 C6 C5 105.24(18)
O5 C6 C7 109.05(19)
C5 C6 C7 112.4(2)
N2 C7 C6 116.0(2)
N2 C7 C8 121.4(2)
C8 C7 C6 122.6(2)
C7 C8 H8A 120.4
C9 C8 C7 119.2(3)
C9 C8 H8A 120.4
C8 C9 H9 120.1
C10 C9 C8 119.7(3)
C10 C9 H9 120.1
C9 C10 H10 120.8
C9 C10 C11 118.4(3)
C11 C10 H10 120.8
N2 C11 C10 122.4(3)
N2 C11 H11 118.8
C10 C11 H11 118.8
N3 C12 H12 118.7
N3 C12 C13 122.6(2)
C13 C12 H12 118.7
C12 C13 H13 120.3
C14 C13 C12 119.3(2)
C14 C13 H13 120.3
C13 C14 H14 120.6
C13 C14 C15 118.7(2)
C15 C14 H14 120.6
C14 C15 H15 120.6
C14 C15 C16 118.8(2)
C16 C15 H15 120.6
N3 C16 C15 122.3(2)
N3 C16 C17 114.99(19)
C15 C16 C17 122.7(2)
O2 C17 C16 108.22(18)
O2 C17 C18 108.00(18)
O6 C17 O2 112.79(18)
O6 C17 C16 107.33(19)
O6 C17 C18 110.29(19)
C16 C17 C18 110.19(18)
N4 C18 C17 115.7(2)
N4 C18 C19 121.9(2)
C19 C18 C17 122.4(2)
C18 C19 H19 120.6
C20 C19 C18 118.8(3)
C20 C19 H19 120.6
C19 C20 H20 120.3
C21 C20 C19 119.4(3)
C21 C20 H20 120.3
C20 C21 H21 120.8
C20 C21 C22 118.4(3)
C22 C21 H21 120.8
N4 C22 C21 122.8(3)
N4 C22 H22 118.6
C21 C22 H22 118.6
N5 C23 H23 118.8
N5 C23 C24 122.4(2)
C24 C23 H23 118.8
C23 C24 H24 120.6
C25 C24 C23 118.8(2)
C25 C24 H24 120.6
C24 C25 H25 120.4
C24 C25 C26 119.2(2)
C26 C25 H25 120.4
C25 C26 H26 120.6
C25 C26 C27 118.8(2)
C27 C26 H26 120.6
N5 C27 C26 122.1(2)
N5 C27 C28 115.13(19)
C26 C27 C28 122.8(2)
O3 C28 O7 111.59(19)
O3 C28 C27 109.51(19)
O3 C28 C29 109.46(18)
O7 C28 C27 105.91(18)
O7 C28 C29 109.05(19)
C27 C28 C29 111.30(19)
N6 C29 C28 115.5(2)
N6 C29 C30 121.9(2)
C30 C29 C28 122.6(2)
C29 C30 H30 120.6
C31 C30 C29 118.9(3)
C31 C30 H30 120.6
C30 C31 H31 120.2
C32 C31 C30 119.6(3)
C32 C31 H31 120.2
C31 C32 H32 121.0
C31 C32 C33 118.0(3)
C33 C32 H32 121.0
N6 C33 C32 123.3(3)
N6 C33 H33 118.4
C32 C33 H33 118.4
N7 C34 H34 118.4
N7 C34 C35 123.2(2)
C35 C34 H34 118.4
C34 C35 H35 120.9
C36 C35 C34 118.2(2)
C36 C35 H35 120.9
C35 C36 H36 120.3
C35 C36 C37 119.5(2)
C37 C36 H36 120.3
C36 C37 H37 120.5
C36 C37 C38 119.0(2)
C38 C37 H37 120.5
N7 C38 C37 121.5(2)
N7 C38 C39 115.72(19)
C37 C38 C39 122.8(2)
O4 C39 O8 112.69(18)
O4 C39 C38 108.48(17)
O4 C39 C40 108.63(18)
O8 C39 C38 108.77(18)
O8 C39 C40 107.57(18)
C40 C39 C38 110.71(18)
N8 C40 C39 115.22(19)
N8 C40 C41 122.5(2)
C41 C40 C39 122.3(2)
C40 C41 H41 120.7
C40 C41 C42 118.6(2)
C42 C41 H41 120.7
C41 C42 H42 120.5
C43 C42 C41 119.0(2)
C43 C42 H42 120.5
C42 C43 H43 120.2
C42 C43 C44 119.5(2)
C44 C43 H43 120.2
N8 C44 C43 122.0(2)
N8 C44 H44 119.0
C43 C44 H44 119.0
O10A C45A C46A 110.4(6)
O11A C45A O10A 128.0(7)
O11A C45A C46A 119.4(6)
O10B C45B C46B 128.1(8)
O11B C45B O10B 113.3(10)
O11B C45B C46B 118.6(8)
C45A C46A H46A 109.5
C45A C46A H46B 109.5
C45A C46A H46C 109.5
H46A C46A H46B 109.5
H46A C46A H46C 109.5
H46B C46A H46C 109.5
C45B C46B H46D 109.5
C45B C46B H46E 109.5
C45B C46B H46F 109.5
H46D C46B H46E 109.5
H46D C46B H46F 109.5
H46E C46B H46F 109.5
O12 C47 C48 116.1(2)
O13 C47 O12 125.1(2)
O13 C47 C48 118.8(2)
C47 C48 H48A 109.5
C47 C48 H48B 109.5
C47 C48 H48C 109.5
H48A C48 H48B 109.5
H48A C48 H48C 109.5
H48B C48 H48C 109.5
O14 C49 C50 116.9(2)
O15 C49 O14 124.8(2)
O15 C49 C50 118.2(2)
C49 C50 H50A 109.5
C49 C50 H50B 109.5
C49 C50 H50C 109.5
H50A C50 H50B 109.5
H50A C50 H50C 109.5
H50B C50 H50C 109.5

loop_
_geom_bond_atom_site_label_1
_geom_bond_atom_site_label_2
_geom_bond_distance
Co1 O1 2.0414(16)
Co1 O2 2.1618(15)
Co1 O3 2.1587(16)
Co1 O9 2.0849(18)
Co1 N1 2.126(2)
Co1 N3 2.142(2)
Co2 O1 2.2381(16)
Co2 O2 2.0497(16)
Co2 O4 2.1063(16)
Co2 O10A 2.017(3)
Co2 O10B 2.013(4)
Co2 N2 2.091(2)
Co2 N4 2.154(2)
Co3 O1 2.0936(16)
Co3 O3 2.2343(16)
Co3 O4 2.0287(15)
Co3 O12 2.0756(17)
Co3 N5 2.1087(19)
Co3 N7 2.136(2)
Co4 O2 2.1215(15)
Co4 O3 2.0541(15)
Co4 O4 2.2364(16)
Co4 O14 2.0282(17)
Co4 N6 2.182(2)
Co4 N8 2.0993(19)
Cl1A O18A 1.469(2)
Cl1A O19A 1.462(3)
Cl1A O20A 1.464(3)
Cl1B O18B 1.435(4)
Cl1B O19B 1.432(4)
Cl1B O20B 1.430(4)
O1 C6 1.390(3)
O2 C17 1.404(3)
O3 C28 1.386(3)
O4 C39 1.396(3)
O5 H5 0.8400
O5 C6 1.416(3)
O6 H6 0.8400
O6 C17 1.394(3)
O7 H7 0.8400
O7 C28 1.421(3)
O8 H8 0.8400
O8 C39 1.402(3)
O9 H9A 0.85(4)
O9 H9B 0.87(4)
O10A C45A 1.280(4)
O10B C45B 1.275(5)
O11A C45A 1.257(5)
O11B C45B 1.258(5)
O12 C47 1.284(3)
O13 C47 1.229(3)
O14 C49 1.258(3)
O15 C49 1.258(3)
N1 C1 1.348(3)
N1 C5 1.340(3)
N2 C7 1.348(3)
N2 C11 1.343(3)
N3 C12 1.347(3)
N3 C16 1.346(3)
N4 C18 1.345(3)
N4 C22 1.343(3)
N5 C23 1.352(3)
N5 C27 1.342(3)
N6 C29 1.337(3)
N6 C33 1.347(3)
N7 C34 1.341(3)
N7 C38 1.338(3)
N8 C40 1.342(3)
N8 C44 1.352(3)
C1 H1 0.9500
C1 C2 1.386(4)
C2 H2 0.9500
C2 C3 1.381(4)
C3 H3 0.9500
C3 C4 1.390(4)
C4 H4 0.9500
C4 C5 1.382(4)
C5 C6 1.541(3)
C6 C7 1.544(3)
C7 C8 1.386(3)
C8 H8A 0.9500
C8 C9 1.384(4)
C9 H9 0.9500
C9 C10 1.372(4)
C10 H10 0.9500
C10 C11 1.391(4)
C11 H11 0.9500
C12 H12 0.9500
C12 C13 1.382(4)
C13 H13 0.9500
C13 C14 1.382(4)
C14 H14 0.9500
C14 C15 1.392(4)
C15 H15 0.9500
C15 C16 1.393(3)
C16 C17 1.524(3)
C17 C18 1.545(3)
C18 C19 1.391(3)
C19 H19 0.9500
C19 C20 1.387(4)
C20 H20 0.9500
C20 C21 1.381(5)
C21 H21 0.9500
C21 C22 1.385(4)
C22 H22 0.9500
C23 H23 0.9500
C23 C24 1.384(4)
C24 H24 0.9500
C24 C25 1.383(4)
C25 H25 0.9500
C25 C26 1.390(4)
C26 H26 0.9500
C26 C27 1.393(3)
C27 C28 1.530(3)
C28 C29 1.543(3)
C29 C30 1.394(3)
C30 H30 0.9500
C30 C31 1.387(4)
C31 H31 0.9500
C31 C32 1.381(5)
C32 H32 0.9500
C32 C33 1.384(4)
C33 H33 0.9500
C34 H34 0.9500
C34 C35 1.380(4)
C35 H35 0.9500
C35 C36 1.373(4)
C36 H36 0.9500
C36 C37 1.385(4)
C37 H37 0.9500
C37 C38 1.392(3)
C38 C39 1.542(3)
C39 C40 1.527(3)
C40 C41 1.392(3)
C41 H41 0.9500
C41 C42 1.394(4)
C42 H42 0.9500
C42 C43 1.375(4)
C43 H43 0.9500
C43 C44 1.386(4)
C44 H44 0.9500
C45A C46A 1.482(5)
C45B C46B 1.474(5)
C46A H46A 0.9800
C46A H46B 0.9800
C46A H46C 0.9800
C46B H46D 0.9800
C46B H46E 0.9800
C46B H46F 0.9800
C47 C48 1.517(3)
C48 H48A 0.9800
C48 H48B 0.9800
C48 H48C 0.9800
C49 C50 1.518(3)
C50 H50A 0.9800
C50 H50B 0.9800
C50 H50C 0.9800

loop_
_exptl_oxdiff_crystal_face_indexfrac_h
_exptl_oxdiff_crystal_face_indexfrac_k
_exptl_oxdiff_crystal_face_indexfrac_l
_exptl_oxdiff_crystal_face_x
_exptl_oxdiff_crystal_face_y
_exptl_oxdiff_crystal_face_z
-16.9414 2.9897 0.0118 -0.8756 0.1880 0.4162
-1.9834 7.9780 -18.9236 -0.7204 0.1828 -0.6667
12.9646 3.9906 -17.9373 0.0867 -0.0371 -0.9839
0.9878 18.9506 6.9573 0.2325 0.9834 -0.0485
0.0093 -18.9505 -7.9539 -0.2130 -0.9968 -0.0107
-11.9684 -4.9878 18.9329 -0.0018 -0.0026 1.0025
-1.0093 -1.9940 21.9095 0.6492 0.1449 0.7658
1.9840 17.9534 7.9530 0.3174 0.9437 -0.0298
-2.9817 -17.9535 -5.9606 -0.3052 -0.9194 0.1214
-1.9834 -17.9535 -8.9487 -0.3490 -0.9545 -0.0026
-1.9942 -17.9527 8.9754 0.2205 -0.7597 0.5806
1.9953 -19.9471 3.9946 0.2711 -0.9200 0.3376
1.9810 14.9615 13.9296 0.5136 0.8649 0.2038
2.9789 16.9563 10.9402 0.4656 0.9257 0.0537
-14.9523 11.9665 2.9917 -0.6974 0.6464 0.3421
0.0027 16.9550 -10.9648 -0.3840 0.6953 -0.5788
-6.9840 17.9521 6.9644 -0.1744 0.9563 0.1789
-0.0023 19.9474 -3.9962 -0.1688 0.9148 -0.3912
3.9755 -3.9882 18.9194 0.8142 0.0036 0.5608
